data_7020897
loop_
_publ_author_name
'Ogata, Kenichi'
'Inomata, Sayuri'
'Fukuzawa, Shin-Ichi'

_publ_section_title
;
 Position-selective intramolecular aromatic C-H bond activation of
 1,2,3-triazol-5-ylidene (tzNHC) ligands in (p-cymene)ruthenium(ii)
 complexes.
;
_journal_issue 7
_journal_name_full 'Dalton transactions (Cambridge, England : 2003)'
_journal_page_first 2362
_journal_page_last 2365
_journal_paper_doi 10.1039/c2dt32368k
_journal_volume 42
_journal_year 2013
_chemical_formula_moiety 'C28 H32 Cl3 N3 Ru'
_chemical_formula_sum 'C28 H32 Cl3 N3 Ru'
_chemical_formula_weight 618.01
_space_group_IT_number 15
_symmetry_cell_setting monoclinic
_symmetry_Int_Tables_number 15
_symmetry_space_group_name_Hall '-C 2yc'
_symmetry_space_group_name_H-M 'C 1 2/c 1'
_atom_sites_solution_hydrogens geom
_atom_sites_solution_primary direct
_atom_sites_solution_secondary difmap
_cell_angle_alpha 90.0000
_cell_angle_beta 129.6250(7)
_cell_angle_gamma 90.0000
_cell_formula_units_Z 8
_cell_length_a 29.7166(6)
_cell_length_b 11.3579(2)
_cell_length_c 21.1834(4)
_cell_measurement_reflns_used 23122
_cell_measurement_temperature 198
_cell_measurement_theta_max 27.52
_cell_measurement_theta_min 3.12
_cell_volume 5507.01(19)
_computing_cell_refinement 'RAPID AUTO'
_computing_data_collection 'RAPID AUTO (Rigaku, ????)'
_computing_data_reduction 'RAPID AUTO'
_computing_molecular_graphics 'CrystalStructure 4.0'
_computing_publication_material 'CrystalStructure 4.0 (Rigaku, 2010)'
_computing_structure_refinement 'CRYSTALS (Carruthers, et al., 1999)'
_computing_structure_solution 'DIRDIF99-PATTY (Gould, et al., 1999)'
_diffrn_ambient_temperature 198
_diffrn_detector_area_resol_mean 10.000
_diffrn_measured_fraction_theta_full 0.989
_diffrn_measured_fraction_theta_max 0.989
_diffrn_measurement_device_type 'Rigaku R-AXIS RAPID'
_diffrn_measurement_method \w
_diffrn_radiation_type 'Mo K\a'
_diffrn_radiation_wavelength 0.71075
_diffrn_reflns_av_R_equivalents 0.0252
_diffrn_reflns_limit_h_max 38
_diffrn_reflns_limit_h_min -38
_diffrn_reflns_limit_k_max 14
_diffrn_reflns_limit_k_min -14
_diffrn_reflns_limit_l_max 25
_diffrn_reflns_limit_l_min -27
_diffrn_reflns_number 25672
_diffrn_reflns_theta_full 27.49
_diffrn_reflns_theta_max 27.48
_diffrn_standards_number 0
_exptl_absorpt_coefficient_mu 0.882
_exptl_absorpt_correction_T_max 0.802
_exptl_absorpt_correction_T_min 0.689
_exptl_absorpt_correction_type numerical
_exptl_absorpt_process_details 'NUMABS (Rigaku, 1999)'
_exptl_crystal_colour orange
_exptl_crystal_density_diffrn 1.491
_exptl_crystal_density_method 'not measured'
_exptl_crystal_description plate
_exptl_crystal_F_000 2528.00
_exptl_crystal_size_max 0.450
_exptl_crystal_size_mid 0.400
_exptl_crystal_size_min 0.250
_refine_diff_density_max 1.090
_refine_diff_density_min -0.935
_refine_ls_extinction_method none
_refine_ls_goodness_of_fit_ref 1.000
_refine_ls_hydrogen_treatment constr
_refine_ls_number_parameters 351
_refine_ls_number_reflns 6262
_refine_ls_R_factor_gt 0.0365
_refine_ls_shift/su_max 0.000
_refine_ls_structure_factor_coef Fsqd
_refine_ls_weighting_details 'w = 1/[17.7200\s(Fo^2^)]/(4Fo^2^)'
_refine_ls_weighting_scheme calc
_refine_ls_wR_factor_ref 0.0917
_reflns_number_gt 5904
_reflns_number_total 6262
_reflns_threshold_expression F^2^>2.0\s(F^2^)
_cod_data_source_file c2dt32368k.txt
_cod_data_source_block C26H28ClN3Ru.C2H4Cl2
_cod_original_cell_volume 5507.00(19)
_cod_database_code 7020897

loop_
_symmetry_equiv_pos_site_id
_symmetry_equiv_pos_as_xyz
1 +X,+Y,+Z
2 -X,+Y,1/2-Z
3 -X,-Y,-Z
4 +X,-Y,1/2+Z
5 1/2+X,1/2+Y,+Z
6 1/2-X,1/2+Y,1/2-Z
7 1/2-X,1/2-Y,-Z
8 1/2+X,1/2-Y,1/2+Z

loop_
_atom_site_label
_atom_site_type_symbol
_atom_site_fract_x
_atom_site_fract_y
_atom_site_fract_z
_atom_site_U_iso_or_equiv
_atom_site_adp_type
_atom_site_occupancy
_atom_site_symmetry_multiplicity
_atom_site_calc_flag
_atom_site_refinement_flags
Ru(1) Ru 0.660810(10) 0.41824(2) 0.514640(10) 0.01873(7) Uani 1.0 8 d .
Cl(1) Cl 0.76594(3) 0.45247(6) 0.60736(4) 0.02716(18) Uani 1.0 8 d .
Cl(2) Cl 0.45727(15) 1.0748(3) 0.27562(17) 0.1702(13) Uani 0.7500 8 d .
Cl(3) Cl 0.46096(13) 0.9839(3) 0.4089(3) 0.2088(17) Uani 0.7500 8 d .
Cl(4) Cl 0.4596(2) 0.7462(5) 0.2575(3) 0.193(2) Uani 0.5000 8 d .
N(1) N 0.66793(10) 0.48237(19) 0.65392(12) 0.0213(6) Uani 1.0 8 d .
N(2) N 0.66942(10) 0.55966(19) 0.70256(12) 0.0238(6) Uani 1.0 8 d .
N(3) N 0.66213(10) 0.66173(19) 0.66722(12) 0.0238(6) Uani 1.0 8 d .
C(1) C 0.67370(12) 0.3073(3) 0.60232(14) 0.0229(7) Uani 1.0 8 d .
C(2) C 0.68136(12) 0.1861(3) 0.60728(16) 0.0271(8) Uani 1.0 8 d .
C(3) C 0.69128(13) 0.1208(3) 0.67021(17) 0.0314(8) Uani 1.0 8 d .
C(4) C 0.69378(14) 0.1750(3) 0.73060(17) 0.0334(9) Uani 1.0 8 d .
C(5) C 0.68576(12) 0.2961(3) 0.72965(15) 0.0278(8) Uani 1.0 8 d .
C(6) C 0.67612(12) 0.3585(3) 0.66507(14) 0.0224(7) Uani 1.0 8 d .
C(7) C 0.68809(15) 0.3523(3) 0.79620(17) 0.0430(11) Uani 1.0 8 d .
C(8) C 0.66004(11) 0.5309(3) 0.58805(14) 0.0216(7) Uani 1.0 8 d .
C(9) C 0.65650(12) 0.6504(3) 0.59790(14) 0.0217(7) Uani 1.0 8 d .
C(10) C 0.65105(12) 0.7500(3) 0.54882(14) 0.0242(7) Uani 1.0 8 d .
C(11) C 0.61239(14) 0.8432(3) 0.52446(16) 0.0338(9) Uani 1.0 8 d .
C(12) C 0.60860(16) 0.9334(3) 0.47715(18) 0.0420(10) Uani 1.0 8 d .
C(13) C 0.64203(17) 0.9304(3) 0.45288(18) 0.0443(10) Uani 1.0 8 d .
C(14) C 0.67990(15) 0.8386(3) 0.47640(17) 0.0394(10) Uani 1.0 8 d .
C(15) C 0.68435(13) 0.7480(3) 0.52385(15) 0.0303(8) Uani 1.0 8 d .
C(16) C 0.66646(13) 0.7687(3) 0.70957(16) 0.0339(9) Uani 1.0 8 d .
C(17) C 0.59272(13) 0.5143(3) 0.40175(15) 0.0294(8) Uani 1.0 8 d .
C(18) C 0.59113(12) 0.3054(3) 0.41929(15) 0.0298(8) Uani 1.0 8 d .
C(19) C 0.66188(13) 0.3872(3) 0.40841(15) 0.0259(8) Uani 1.0 8 d .
C(20) C 0.71348(14) 0.3735(3) 0.41164(17) 0.0350(9) Uani 1.0 8 d .
C(21) C 0.63700(13) 0.2888(3) 0.41582(15) 0.0288(8) Uani 1.0 8 d .
C(22) C 0.63887(13) 0.5008(3) 0.40064(15) 0.0274(8) Uani 1.0 8 d .
C(23) C 0.56735(13) 0.4172(3) 0.41045(15) 0.0294(8) Uani 1.0 8 d .
C(24) C 0.51505(15) 0.4354(3) 0.40633(19) 0.0435(10) Uani 1.0 8 d .
C(25) C 0.51165(16) 0.3520(4) 0.4586(2) 0.0624(14) Uani 1.0 8 d .
C(26) C 0.45958(19) 0.4298(5) 0.3164(3) 0.0869(18) Uani 1.0 8 d .
C(27) C 0.4234(4) 0.9457(8) 0.2747(5) 0.109(3) Uiso 0.7500 8 d .
C(28) C 0.4530(5) 0.8681(9) 0.3435(6) 0.128(3) Uiso 0.7500 8 d .
C(29) C 0.4569(13) 0.871(3) 0.2821(16) 0.117(8) Uiso 0.2500 8 d .
C(30) C 0.4659(9) 0.7586(17) 0.3306(11) 0.072(5) Uiso 0.2500 8 d .
H(1) H 0.6797 0.1479 0.5671 0.0330 Uiso 1.0 8 calc R
H(2) H 0.6964 0.0397 0.6720 0.0380 Uiso 1.0 8 calc R
H(3) H 0.7007 0.1300 0.7727 0.0407 Uiso 1.0 8 calc R
H(4) H 0.6506 0.3859 0.7721 0.0545 Uiso 1.0 8 calc R
H(5) H 0.6976 0.2939 0.8358 0.0543 Uiso 1.0 8 calc R
H(6) H 0.7172 0.4131 0.8227 0.0544 Uiso 1.0 8 calc R
H(7) H 0.5897 0.8448 0.5406 0.0393 Uiso 1.0 8 calc R
H(8) H 0.5830 0.9956 0.4612 0.0436 Uiso 1.0 8 calc R
H(9) H 0.6393 0.9910 0.4211 0.0483 Uiso 1.0 8 calc R
H(10) H 0.7023 0.8365 0.4598 0.0499 Uiso 1.0 8 calc R
H(11) H 0.7100 0.6859 0.5397 0.0369 Uiso 1.0 8 calc R
H(12) H 0.6983 0.7607 0.7672 0.0424 Uiso 1.0 8 calc R
H(13) H 0.6732 0.8355 0.6889 0.0423 Uiso 1.0 8 calc R
H(14) H 0.6307 0.7798 0.7006 0.0424 Uiso 1.0 8 calc R
H(15) H 0.5779 0.5892 0.3962 0.0321 Uiso 1.0 8 calc R
H(16) H 0.5762 0.2405 0.4272 0.0345 Uiso 1.0 8 calc R
H(17) H 0.7433 0.4282 0.4507 0.0466 Uiso 1.0 8 calc R
H(18) H 0.7284 0.2947 0.4279 0.0463 Uiso 1.0 8 calc R
H(19) H 0.7019 0.3892 0.3585 0.0464 Uiso 1.0 8 calc R
H(20) H 0.6505 0.2136 0.4184 0.0325 Uiso 1.0 8 calc R
H(21) H 0.6549 0.5659 0.3948 0.0322 Uiso 1.0 8 calc R
H(22) H 0.5171 0.5157 0.4249 0.0514 Uiso 1.0 8 calc R
H(23) H 0.5477 0.3535 0.5140 0.0793 Uiso 1.0 8 calc R
H(24) H 0.4802 0.3748 0.4578 0.0793 Uiso 1.0 8 calc R
H(25) H 0.5047 0.2739 0.4368 0.0791 Uiso 1.0 8 calc R
H(26) H 0.4580 0.3526 0.2966 0.1023 Uiso 1.0 8 calc R
H(27) H 0.4255 0.4422 0.3115 0.1021 Uiso 1.0 8 calc R
H(28) H 0.4608 0.4878 0.2845 0.1022 Uiso 1.0 8 calc R

loop_
_atom_site_aniso_label
_atom_site_aniso_U_11
_atom_site_aniso_U_22
_atom_site_aniso_U_33
_atom_site_aniso_U_12
_atom_site_aniso_U_13
_atom_site_aniso_U_23
Ru(1) 0.02204(13) 0.01855(13) 0.01700(12) 0.00012(8) 0.01310(10) -0.00015(7)
Cl(1) 0.0248(4) 0.0303(4) 0.0248(3) -0.0025(3) 0.0151(3) -0.0027(3)
Cl(2) 0.140(3) 0.139(3) 0.143(3) -0.0224(18) 0.048(2) 0.0008(16)
Cl(3) 0.120(3) 0.190(3) 0.325(5) -0.009(2) 0.146(3) -0.112(3)
Cl(4) 0.160(5) 0.128(4) 0.181(4) 0.018(4) 0.058(4) -0.012(3)
N(1) 0.0237(13) 0.0235(13) 0.0191(10) 0.0028(10) 0.0149(10) 0.0015(9)
N(2) 0.0273(14) 0.0244(13) 0.0225(11) -0.0014(10) 0.0172(11) -0.0040(9)
N(3) 0.0264(13) 0.0232(13) 0.0226(11) 0.0002(10) 0.0159(10) -0.0021(9)
C(1) 0.0208(15) 0.0261(15) 0.0213(12) 0.0007(12) 0.0133(12) 0.0013(11)
C(2) 0.0271(16) 0.0262(16) 0.0294(14) -0.0006(12) 0.0187(13) 0.0004(11)
C(3) 0.0325(18) 0.0201(15) 0.0420(16) 0.0037(13) 0.0240(15) 0.0081(12)
C(4) 0.0355(19) 0.0325(18) 0.0340(15) 0.0006(14) 0.0230(14) 0.0106(13)
C(5) 0.0276(17) 0.0334(18) 0.0260(13) 0.0019(13) 0.0187(13) 0.0067(11)
C(6) 0.0217(15) 0.0218(15) 0.0219(12) 0.0001(11) 0.0129(12) 0.0016(10)
C(7) 0.055(3) 0.048(3) 0.0331(16) 0.0078(17) 0.0312(17) 0.0097(14)
C(8) 0.0200(15) 0.0242(15) 0.0198(12) 0.0018(11) 0.0123(12) 0.0029(10)
C(9) 0.0215(15) 0.0231(15) 0.0192(12) 0.0013(11) 0.0124(11) -0.0014(10)
C(10) 0.0302(16) 0.0198(14) 0.0211(12) -0.0043(12) 0.0157(12) -0.0032(10)
C(11) 0.0388(19) 0.0262(17) 0.0329(15) 0.0010(14) 0.0213(15) -0.0028(12)
C(12) 0.048(3) 0.0215(17) 0.0399(17) 0.0051(15) 0.0199(17) 0.0043(13)
C(13) 0.061(3) 0.0262(18) 0.0341(17) -0.0117(17) 0.0247(17) 0.0028(13)
C(14) 0.052(3) 0.0330(19) 0.0402(17) -0.0102(16) 0.0327(17) -0.0019(13)
C(15) 0.0352(18) 0.0264(16) 0.0312(14) -0.0018(14) 0.0220(14) -0.0004(12)
C(16) 0.043(2) 0.0293(17) 0.0328(15) -0.0027(14) 0.0261(15) -0.0084(12)
C(17) 0.0298(17) 0.0297(17) 0.0210(13) 0.0085(13) 0.0127(13) 0.0038(11)
C(18) 0.0309(17) 0.0311(17) 0.0242(13) -0.0090(13) 0.0161(13) -0.0042(11)
C(19) 0.0304(17) 0.0315(16) 0.0170(12) 0.0013(13) 0.0157(12) -0.0018(11)
C(20) 0.043(2) 0.0390(19) 0.0343(16) 0.0043(15) 0.0295(15) -0.0008(13)
C(21) 0.0367(18) 0.0234(16) 0.0212(13) -0.0017(13) 0.0160(13) -0.0066(11)
C(22) 0.0324(17) 0.0305(17) 0.0176(12) 0.0004(13) 0.0152(12) 0.0037(11)
C(23) 0.0227(16) 0.0415(19) 0.0192(13) 0.0006(13) 0.0112(12) 0.0001(11)
C(24) 0.0292(19) 0.061(3) 0.0386(17) 0.0020(16) 0.0209(16) 0.0024(15)
C(25) 0.041(3) 0.107(4) 0.050(2) -0.006(3) 0.0342(19) 0.005(2)
C(26) 0.032(3) 0.167(6) 0.055(3) 0.017(3) 0.025(2) 0.028(3)

loop_
_atom_type_symbol
_atom_type_description
_atom_type_scat_dispersion_real
_atom_type_scat_dispersion_imag
_atom_type_scat_source
C C 0.0033 0.0016
;
International Tables for Crystallography
(1992, Vol. C, Tables 4.2.6.8 and 6.1.1.4)
;
H H 0.0000 0.0000
;
International Tables for Crystallography
(1992, Vol. C, Table 6.1.1.4)
;
N N 0.0061 0.0033
;
International Tables for Crystallography
(1992, Vol. C, Tables 4.2.6.8 and 6.1.1.4)
;
Cl Cl 0.1484 0.1585
;
International Tables for Crystallography
(1992, Vol. C, Tables 4.2.6.8 and 6.1.1.4)
;
Ru Ru -1.2594 0.8363
;
International Tables for Crystallography
(1992, Vol. C, Tables 4.2.6.8 and 6.1.1.4)
;

loop_
_geom_angle_atom_site_label_1
_geom_angle_atom_site_label_2
_geom_angle_atom_site_label_3
_geom_angle
_geom_angle_publ_flag
Cl(1) Ru(1) C(1) 88.02(9) yes
Cl(1) Ru(1) C(8) 85.23(8) yes
Cl(1) Ru(1) C(17) 127.94(10) yes
Cl(1) Ru(1) C(18) 144.98(10) yes
Cl(1) Ru(1) C(19) 90.14(8) yes
Cl(1) Ru(1) C(21) 109.38(10) yes
Cl(1) Ru(1) C(22) 98.20(9) yes
Cl(1) Ru(1) C(23) 164.97(11) yes
C(1) Ru(1) C(8) 77.38(12) yes
C(1) Ru(1) C(17) 142.59(15) yes
C(1) Ru(1) C(18) 89.78(11) yes
C(1) Ru(1) C(19) 132.49(12) yes
C(1) Ru(1) C(21) 101.75(12) yes
C(1) Ru(1) C(22) 166.53(10) yes
C(1) Ru(1) C(23) 106.99(13) yes
C(8) Ru(1) C(17) 93.93(12) yes
C(8) Ru(1) C(18) 128.22(14) yes
C(8) Ru(1) C(19) 149.66(12) yes
C(8) Ru(1) C(21) 165.37(13) yes
C(8) Ru(1) C(22) 114.90(12) yes
C(8) Ru(1) C(23) 98.60(12) yes
C(17) Ru(1) C(18) 67.01(10) yes
C(17) Ru(1) C(19) 65.73(13) yes
C(17) Ru(1) C(21) 77.83(11) yes
C(17) Ru(1) C(22) 36.40(16) yes
C(17) Ru(1) C(23) 37.62(13) yes
C(18) Ru(1) C(19) 66.25(14) yes
C(18) Ru(1) C(21) 37.37(15) yes
C(18) Ru(1) C(22) 78.24(12) yes
C(18) Ru(1) C(23) 37.77(11) yes
C(19) Ru(1) C(21) 35.76(13) yes
C(19) Ru(1) C(22) 36.26(12) yes
C(19) Ru(1) C(23) 79.19(14) yes
C(21) Ru(1) C(22) 64.94(11) yes
C(21) Ru(1) C(23) 67.48(13) yes
C(22) Ru(1) C(23) 66.96(14) yes
C(29) Cl(4) C(30) 62.7(16) yes
N(2) N(1) C(6) 127.3(3) yes
N(2) N(1) C(8) 114.9(3) yes
C(6) N(1) C(8) 117.7(3) yes
N(1) N(2) N(3) 103.1(3) yes
N(2) N(3) C(9) 112.8(3) yes
N(2) N(3) C(16) 117.5(3) yes
C(9) N(3) C(16) 129.4(3) yes
Ru(1) C(1) C(2) 126.9(3) yes
Ru(1) C(1) C(6) 117.66(19) yes
C(2) C(1) C(6) 115.5(3) yes
C(1) C(2) C(3) 121.9(4) yes
C(2) C(3) C(4) 120.5(3) yes
C(3) C(4) C(5) 121.3(4) yes
C(4) C(5) C(6) 116.1(4) yes
C(4) C(5) C(7) 119.9(4) yes
C(6) C(5) C(7) 124.0(3) yes
N(1) C(6) C(1) 110.6(3) yes
N(1) C(6) C(5) 124.8(3) yes
C(1) C(6) C(5) 124.7(3) yes
Ru(1) C(8) N(1) 116.65(19) yes
Ru(1) C(8) C(9) 140.6(3) yes
N(1) C(8) C(9) 102.7(3) yes
N(3) C(9) C(8) 106.4(3) yes
N(3) C(9) C(10) 124.5(3) yes
C(8) C(9) C(10) 129.0(4) yes
C(9) C(10) C(11) 122.5(4) yes
C(9) C(10) C(15) 118.2(3) yes
C(11) C(10) C(15) 119.3(3) yes
C(10) C(11) C(12) 119.7(5) yes
C(11) C(12) C(13) 120.4(4) yes
C(12) C(13) C(14) 120.1(4) yes
C(13) C(14) C(15) 120.3(5) yes
C(10) C(15) C(14) 120.2(4) yes
Ru(1) C(17) C(22) 74.38(16) yes
Ru(1) C(17) C(23) 70.61(14) yes
C(22) C(17) C(23) 121.9(3) yes
Ru(1) C(18) C(21) 75.45(16) yes
Ru(1) C(18) C(23) 71.92(15) yes
C(21) C(18) C(23) 121.9(4) yes
Ru(1) C(19) C(20) 128.60(17) yes
Ru(1) C(19) C(21) 71.1(3) yes
Ru(1) C(19) C(22) 70.6(3) yes
C(20) C(19) C(21) 120.6(3) yes
C(20) C(19) C(22) 120.2(4) yes
C(21) C(19) C(22) 119.2(4) yes
Ru(1) C(21) C(18) 67.18(18) yes
Ru(1) C(21) C(19) 73.19(19) yes
C(18) C(21) C(19) 119.4(3) yes
Ru(1) C(22) C(17) 69.2(2) yes
Ru(1) C(22) C(19) 73.2(2) yes
C(17) C(22) C(19) 120.3(4) yes
Ru(1) C(23) C(17) 71.77(16) yes
Ru(1) C(23) C(18) 70.31(15) yes
Ru(1) C(23) C(24) 130.9(3) yes
C(17) C(23) C(18) 117.2(4) yes
C(17) C(23) C(24) 120.0(3) yes
C(18) C(23) C(24) 122.7(4) yes
C(23) C(24) C(25) 114.8(3) yes
C(23) C(24) C(26) 108.5(4) yes
C(25) C(24) C(26) 111.4(4) yes
Cl(2) C(27) C(28) 121.7(7) yes
Cl(2) C(27) C(29) 99.4(19) yes
C(28) C(27) C(29) 61.7(18) yes
Cl(3) C(28) C(27) 91.6(7) yes
Cl(3) C(28) C(29) 131.1(15) yes
Cl(3) C(28) C(30) 152.6(10) yes
C(27) C(28) C(29) 52.5(14) yes
C(27) C(28) C(30) 114.9(13) yes
C(29) C(28) C(30) 68.3(18) yes
Cl(4) C(29) C(27) 144(3) yes
Cl(4) C(29) C(28) 111(3) yes
Cl(4) C(29) C(30) 56.0(14) yes
C(27) C(29) C(28) 66(3) yes
C(27) C(29) C(30) 116(4) yes
C(28) C(29) C(30) 55.9(18) yes
Cl(4) C(30) C(28) 116.0(15) yes
Cl(4) C(30) C(29) 61.3(17) yes
C(28) C(30) C(29) 55.8(18) yes
C(1) C(2) H(1) 118.904 no
C(3) C(2) H(1) 119.173 no
C(2) C(3) H(2) 119.969 no
C(4) C(3) H(2) 119.559 no
C(3) C(4) H(3) 119.493 no
C(5) C(4) H(3) 119.192 no
C(5) C(7) H(4) 109.014 no
C(5) C(7) H(5) 109.702 no
C(5) C(7) H(6) 109.786 no
H(4) C(7) H(5) 109.442 no
H(4) C(7) H(6) 109.442 no
H(5) C(7) H(6) 109.440 no
C(10) C(11) H(7) 119.797 no
C(12) C(11) H(7) 120.493 no
C(11) C(12) H(8) 119.683 no
C(13) C(12) H(8) 119.936 no
C(12) C(13) H(9) 120.075 no
C(14) C(13) H(9) 119.850 no
C(13) C(14) H(10) 119.979 no
C(15) C(14) H(10) 119.721 no
C(10) C(15) H(11) 119.657 no
C(14) C(15) H(11) 120.116 no
N(3) C(16) H(12) 109.314 no
N(3) C(16) H(13) 109.752 no
N(3) C(16) H(14) 109.442 no
H(12) C(16) H(13) 109.444 no
H(12) C(16) H(14) 109.433 no
H(13) C(16) H(14) 109.443 no
Ru(1) C(17) H(15) 128.657 no
C(22) C(17) H(15) 119.375 no
C(23) C(17) H(15) 118.746 no
Ru(1) C(18) H(16) 125.785 no
C(21) C(18) H(16) 119.187 no
C(23) C(18) H(16) 118.867 no
C(19) C(20) H(17) 109.155 no
C(19) C(20) H(18) 109.763 no
C(19) C(20) H(19) 109.579 no
H(17) C(20) H(18) 109.439 no
H(17) C(20) H(19) 109.444 no
H(18) C(20) H(19) 109.447 no
Ru(1) C(21) H(20) 132.111 no
C(18) C(21) H(20) 120.677 no
C(19) C(21) H(20) 119.952 no
Ru(1) C(22) H(21) 130.372 no
C(17) C(22) H(21) 120.495 no
C(19) C(22) H(21) 119.222 no
C(23) C(24) H(22) 107.707 no
C(25) C(24) H(22) 107.868 no
C(26) C(24) H(22) 106.203 no
C(24) C(25) H(23) 109.938 no
C(24) C(25) H(24) 109.776 no
C(24) C(25) H(25) 108.787 no
H(23) C(25) H(24) 109.441 no
H(23) C(25) H(25) 109.441 no
H(24) C(25) H(25) 109.441 no
C(24) C(26) H(26) 107.136 no
C(24) C(26) H(27) 110.655 no
C(24) C(26) H(28) 110.692 no
H(26) C(26) H(27) 109.442 no
H(26) C(26) H(28) 109.443 no
H(27) C(26) H(28) 109.433 no

loop_
_geom_bond_atom_site_label_1
_geom_bond_atom_site_label_2
_geom_bond_distance
_geom_bond_publ_flag
Ru(1) Cl(1) 2.4377(8) yes
Ru(1) C(1) 2.068(4) yes
Ru(1) C(8) 2.025(4) yes
Ru(1) C(17) 2.198(3) yes
Ru(1) C(18) 2.162(3) yes
Ru(1) C(19) 2.298(4) yes
Ru(1) C(21) 2.271(4) yes
Ru(1) C(22) 2.264(4) yes
Ru(1) C(23) 2.183(3) yes
Cl(2) C(27) 1.770(11) yes
Cl(3) C(28) 1.813(13) yes
Cl(4) C(29) 1.53(4) yes
Cl(4) C(30) 1.44(3) yes
N(1) N(2) 1.333(4) yes
N(1) C(6) 1.422(4) yes
N(1) C(8) 1.374(5) yes
N(2) N(3) 1.321(4) yes
N(3) C(9) 1.374(5) yes
N(3) C(16) 1.466(4) yes
C(1) C(2) 1.388(4) yes
C(1) C(6) 1.410(5) yes
C(2) C(3) 1.383(5) yes
C(3) C(4) 1.378(6) yes
C(4) C(5) 1.394(4) yes
C(5) C(6) 1.398(5) yes
C(5) C(7) 1.508(6) yes
C(8) C(9) 1.388(4) yes
C(9) C(10) 1.473(5) yes
C(10) C(11) 1.397(5) yes
C(10) C(15) 1.388(7) yes
C(11) C(12) 1.386(6) yes
C(12) C(13) 1.380(8) yes
C(13) C(14) 1.374(6) yes
C(14) C(15) 1.384(5) yes
C(17) C(22) 1.395(7) yes
C(17) C(23) 1.413(5) yes
C(18) C(21) 1.424(6) yes
C(18) C(23) 1.407(5) yes
C(19) C(20) 1.499(7) yes
C(19) C(21) 1.403(5) yes
C(19) C(22) 1.420(5) yes
C(23) C(24) 1.514(7) yes
C(24) C(25) 1.508(7) yes
C(24) C(26) 1.531(5) yes
C(27) C(28) 1.428(13) yes
C(27) C(29) 1.24(4) yes
C(28) C(29) 1.38(5) yes
C(28) C(30) 1.38(3) yes
C(29) C(30) 1.55(4) yes
C(2) H(1) 0.930 no
C(3) H(2) 0.930 no
C(4) H(3) 0.930 no
C(7) H(4) 0.960 no
C(7) H(5) 0.960 no
C(7) H(6) 0.960 no
C(11) H(7) 0.930 no
C(12) H(8) 0.930 no
C(13) H(9) 0.930 no
C(14) H(10) 0.930 no
C(15) H(11) 0.930 no
C(16) H(12) 0.960 no
C(16) H(13) 0.960 no
C(16) H(14) 0.960 no
C(17) H(15) 0.930 no
C(18) H(16) 0.930 no
C(20) H(17) 0.960 no
C(20) H(18) 0.960 no
C(20) H(19) 0.960 no
C(21) H(20) 0.930 no
C(22) H(21) 0.930 no
C(24) H(22) 0.980 no
C(25) H(23) 0.960 no
C(25) H(24) 0.960 no
C(25) H(25) 0.960 no
C(26) H(26) 0.960 no
C(26) H(27) 0.960 no
C(26) H(28) 0.960 no

loop_
_geom_contact_atom_site_label_1
_geom_contact_atom_site_label_2
_geom_contact_distance
_geom_contact_publ_flag
_geom_contact_site_symmetry_2
Cl(1) C(20) 3.490(4) no .
Cl(2) Cl(3) 2.943(7) no .
N(1) C(2) 3.600(4) no .
N(1) C(7) 3.053(5) no .
N(1) C(16) 3.469(4) no .
N(2) C(5) 3.028(4) no .
N(2) C(7) 2.895(5) no .
N(3) C(6) 3.473(4) no .
N(3) C(11) 3.143(4) no .
C(1) C(4) 2.816(5) no .
C(2) C(5) 2.805(6) no .
C(2) C(18) 3.356(4) no .
C(2) C(21) 3.567(5) no .
C(3) C(6) 2.727(4) no .
C(6) C(9) 3.508(4) no .
C(8) C(15) 3.115(5) no .
C(10) C(13) 2.776(5) no .
C(10) C(16) 3.140(6) no .
C(11) C(14) 2.769(8) no .
C(11) C(16) 3.262(5) no .
C(12) C(15) 2.764(5) no .
C(15) C(17) 3.488(4) no .
C(15) C(22) 3.467(4) no .
C(17) C(26) 3.274(7) no .
C(18) C(25) 3.010(8) no .
C(18) C(26) 3.341(6) no .
Cl(2) Cl(2) 3.338(8) no 2_655
Cl(3) Cl(3) 2.997(6) no 3_676
Cl(4) Cl(4) 2.616(11) no 2_655
Cl(4) C(29) 3.39(5) no 2_655
N(2) C(3) 3.264(4) no 6_656
N(2) C(4) 3.592(5) no 6_656
N(2) C(26) 3.593(8) no 3_666
N(3) C(3) 3.452(4) no 6_656
N(3) C(4) 3.350(5) no 6_656
C(2) C(12) 3.594(4) no 1_545
C(2) C(20) 3.462(7) no 7_656
C(3) N(2) 3.264(4) no 6_646
C(3) N(3) 3.452(4) no 6_646
C(4) N(2) 3.592(5) no 6_646
C(4) N(3) 3.350(5) no 6_646
C(4) C(9) 3.529(4) no 6_646
C(7) C(15) 3.446(4) no 6_646
C(9) C(4) 3.529(4) no 6_656
C(12) C(2) 3.594(4) no 1_565
C(15) C(7) 3.446(4) no 6_656
C(20) C(2) 3.462(7) no 7_656
C(26) N(2) 3.593(8) no 3_666
C(29) Cl(4) 3.39(5) no 2_655
C(29) C(29) 3.58(7) no 2_655
Ru(1) H(1) 3.1905 no .
Ru(1) H(11) 3.2669 no .
Ru(1) H(17) 3.4780 no .
Ru(1) H(22) 3.5666 no .
Ru(1) H(23) 3.4314 no .
Cl(1) H(11) 2.9678 no .
Cl(1) H(17) 2.9490 no .
N(1) H(4) 3.0627 no .
N(1) H(6) 2.9787 no .
N(1) H(23) 3.1913 no .
N(2) H(4) 2.7257 no .
N(2) H(6) 2.5801 no .
N(2) H(12) 2.5153 no .
N(2) H(13) 3.1555 no .
N(2) H(14) 2.7411 no .
N(3) H(7) 2.9641 no .
C(1) H(2) 3.2556 no .
C(1) H(16) 3.0038 no .
C(1) H(23) 2.9760 no .
C(2) H(3) 3.2320 no .
C(2) H(16) 3.0811 no .
C(2) H(20) 3.5018 no .
C(4) H(1) 3.2294 no .
C(4) H(4) 3.0985 no .
C(4) H(5) 2.5463 no .
C(4) H(6) 3.1427 no .
C(5) H(2) 3.2502 no .
C(6) H(1) 3.2136 no .
C(6) H(3) 3.2160 no .
C(6) H(4) 2.8301 no .
C(6) H(5) 3.3291 no .
C(6) H(6) 2.7982 no .
C(6) H(23) 3.0380 no .
C(7) H(3) 2.6470 no .
C(8) H(11) 2.8806 no .
C(8) H(15) 3.2031 no .
C(8) H(22) 3.3606 no .
C(8) H(23) 3.3137 no .
C(9) H(7) 2.6856 no .
C(9) H(11) 2.5911 no .
C(9) H(12) 3.2087 no .
C(9) H(13) 2.6755 no .
C(9) H(14) 3.0983 no .
C(9) H(15) 3.3862 no .
C(10) H(8) 3.2455 no .
C(10) H(10) 3.2405 no .
C(10) H(13) 2.7725 no .
C(10) H(15) 3.0900 no .
C(11) H(9) 3.2387 no .
C(11) H(11) 3.2433 no .
C(11) H(13) 2.7156 no .
C(11) H(14) 3.4841 no .
C(12) H(10) 3.2247 no .
C(13) H(7) 3.2404 no .
C(13) H(11) 3.2305 no .
C(14) H(8) 3.2239 no .
C(14) H(21) 3.3901 no .
C(15) H(7) 3.2430 no .
C(15) H(9) 3.2305 no .
C(15) H(15) 3.1083 no .
C(15) H(21) 3.0766 no .
C(16) H(7) 2.8891 no .
C(17) H(11) 3.3904 no .
C(17) H(16) 3.2477 no .
C(17) H(22) 2.5869 no .
C(17) H(28) 3.0352 no .
C(18) H(1) 3.0689 no .
C(18) H(15) 3.2461 no .
C(18) H(22) 3.3001 no .
C(18) H(23) 3.0471 no .
C(18) H(25) 2.8418 no .
C(18) H(26) 3.0945 no .
C(19) H(15) 3.2769 no .
C(19) H(16) 3.2736 no .
C(20) H(20) 2.6761 no .
C(20) H(21) 2.6719 no .
C(21) H(1) 3.0407 no .
C(21) H(17) 3.1718 no .
C(21) H(18) 2.5616 no .
C(21) H(19) 3.0785 no .
C(21) H(21) 3.2696 no .
C(22) H(11) 3.1024 no .
C(22) H(17) 2.6906 no .
C(22) H(18) 3.3063 no .
C(22) H(19) 2.8350 no .
C(22) H(20) 3.2760 no .
C(23) H(20) 3.3094 no .
C(23) H(21) 3.2914 no .
C(23) H(23) 2.7028 no .
C(23) H(24) 3.3557 no .
C(23) H(25) 2.7844 no .
C(23) H(26) 2.6297 no .
C(23) H(27) 3.3121 no .
C(23) H(28) 2.6483 no .
C(24) H(15) 2.6640 no .
C(24) H(16) 2.7148 no .
C(25) H(16) 2.7110 no .
C(25) H(26) 2.7088 no .
C(25) H(27) 2.6711 no .
C(25) H(28) 3.3389 no .
C(26) H(15) 3.3037 no .
C(26) H(16) 3.4302 no .
C(26) H(23) 3.3383 no .
C(26) H(24) 2.7195 no .
C(26) H(25) 2.6606 no .
H(1) H(2) 2.3012 no .
H(1) H(16) 2.7792 no .
H(1) H(20) 2.7809 no .
H(2) H(3) 2.2949 no .
H(3) H(4) 3.2628 no .
H(3) H(5) 2.3288 no .
H(3) H(6) 3.3235 no .
H(7) H(8) 2.3188 no .
H(7) H(13) 2.4682 no .
H(7) H(14) 2.8713 no .
H(8) H(9) 2.3100 no .
H(9) H(10) 2.3016 no .
H(10) H(11) 2.3121 no .
H(10) H(21) 3.2936 no .
H(11) H(15) 3.2619 no .
H(11) H(21) 2.7476 no .
H(15) H(21) 2.3232 no .
H(15) H(22) 2.3930 no .
H(15) H(28) 2.9211 no .
H(16) H(20) 2.3523 no .
H(16) H(22) 3.5703 no .
H(16) H(23) 2.7789 no .
H(16) H(25) 2.2902 no .
H(16) H(26) 3.0356 no .
H(17) H(20) 3.4073 no .
H(17) H(21) 2.6038 no .
H(18) H(20) 2.3776 no .
H(18) H(21) 3.5770 no .
H(19) H(20) 3.2233 no .
H(19) H(21) 2.8162 no .
H(22) H(23) 2.3657 no .
H(22) H(24) 2.2864 no .
H(22) H(25) 2.8042 no .
H(22) H(26) 2.7945 no .
H(22) H(27) 2.3523 no .
H(22) H(28) 2.3217 no .
H(23) H(26) 3.5567 no .
H(23) H(27) 3.5679 no .
H(24) H(26) 3.0473 no .
H(24) H(27) 2.5308 no .
H(24) H(28) 3.5706 no .
H(25) H(26) 2.5081 no .
H(25) H(27) 2.8762 no .
H(25) H(28) 3.5559 no .
Cl(1) H(3) 2.8792 no 6_656
Cl(1) H(9) 3.2965 no 7_666
Cl(1) H(10) 3.2212 no 7_666
Cl(1) H(12) 3.0545 no 6_646
Cl(1) H(18) 2.9373 no 7_656
Cl(1) H(20) 3.4278 no 7_656
Cl(2) H(8) 3.3893 no .
Cl(2) H(9) 3.3542 no 2_655
Cl(2) H(14) 3.3916 no 3_676
Cl(2) H(16) 3.4445 no 1_565
Cl(2) H(20) 3.5850 no 2_665
Cl(2) H(25) 3.5529 no 1_565
Cl(2) H(26) 3.1852 no 1_565
Cl(3) H(7) 3.3619 no .
Cl(3) H(7) 3.0412 no 3_676
Cl(3) H(8) 3.0458 no .
Cl(3) H(14) 3.4564 no 3_676
Cl(3) H(25) 3.4510 no 1_565
Cl(4) H(4) 3.2782 no 3_666
Cl(4) H(15) 3.3162 no .
Cl(4) H(15) 3.2239 no 2_655
Cl(4) H(21) 3.4894 no 2_655
Cl(4) H(28) 2.9855 no .
N(1) H(2) 3.3636 no 6_656
N(1) H(3) 3.5675 no 6_656
N(1) H(27) 3.4022 no 3_666
N(2) H(2) 3.0819 no 6_656
N(2) H(19) 2.8494 no 4_565
N(2) H(24) 3.5488 no 3_666
N(2) H(27) 2.6412 no 3_666
N(3) H(2) 3.5961 no 6_656
N(3) H(3) 3.4277 no 6_656
N(3) H(19) 3.4711 no 4_565
N(3) H(24) 3.2840 no 3_666
N(3) H(27) 3.1427 no 3_666
C(1) H(12) 2.9964 no 6_646
C(1) H(18) 3.5482 no 7_656
C(2) H(8) 3.3561 no 1_545
C(2) H(12) 2.9064 no 6_646
C(2) H(17) 3.4221 no 7_656
C(2) H(18) 3.2159 no 7_656
C(2) H(19) 3.1764 no 7_656
C(3) H(6) 3.5299 no 6_646
C(3) H(12) 3.0827 no 6_646
C(3) H(13) 3.3483 no 1_545
C(3) H(19) 3.5956 no 7_656
C(4) H(12) 3.3240 no 6_646
C(5) H(12) 3.4277 no 6_646
C(5) H(13) 3.3931 no 6_646
C(6) H(12) 3.2237 no 6_646
C(6) H(13) 3.4663 no 6_646
C(7) H(11) 3.3764 no 6_646
C(7) H(17) 3.5726 no 4_565
C(7) H(19) 3.1363 no 4_565
C(7) H(21) 2.9703 no 4_565
C(7) H(27) 3.4963 no 3_666
C(8) H(3) 3.3949 no 6_656
C(9) H(3) 3.2772 no 6_656
C(9) H(24) 3.4438 no 3_666
C(10) H(5) 3.5266 no 6_656
C(10) H(6) 3.5461 no 6_656
C(11) H(2) 3.3212 no 1_565
C(12) H(1) 2.9833 no 1_565
C(12) H(2) 3.4013 no 1_565
C(12) H(16) 3.5936 no 1_565
C(13) H(1) 3.1226 no 1_565
C(13) H(17) 3.0791 no 7_666
C(13) H(20) 3.3433 no 1_565
C(14) H(5) 3.2964 no 6_656
C(14) H(6) 3.4022 no 6_656
C(14) H(10) 3.4647 no 7_666
C(14) H(11) 3.5095 no 7_666
C(14) H(17) 3.1800 no 7_666
C(15) H(5) 2.8494 no 6_656
C(15) H(6) 3.2418 no 6_656
C(15) H(10) 3.3021 no 7_666
C(16) H(2) 3.4354 no 1_565
C(16) H(19) 3.1697 no 4_565
C(16) H(27) 3.4425 no 3_666
C(17) H(28) 3.1920 no 2_655
C(19) H(18) 3.5351 no 7_656
C(19) H(26) 3.4603 no 2_655
C(19) H(28) 3.5066 no 2_655
C(20) H(1) 2.9160 no 7_656
C(20) H(4) 3.5563 no 4_564
C(20) H(6) 3.1145 no 4_564
C(20) H(12) 3.1814 no 4_564
C(20) H(18) 3.2704 no 7_656
C(20) H(20) 3.4223 no 7_656
C(21) H(9) 3.3827 no 1_545
C(21) H(18) 3.3112 no 7_656
C(21) H(26) 3.5416 no 2_655
C(22) H(4) 3.2247 no 4_564
C(22) H(28) 3.0597 no 2_655
C(24) H(24) 3.5260 no 3_666
C(25) H(22) 3.4313 no 3_666
C(25) H(24) 3.5032 no 3_666
C(26) H(4) 3.2842 no 3_666
C(26) H(14) 3.4304 no 3_666
C(27) H(3) 3.2608 no 3_666
C(27) H(9) 3.3283 no 2_655
C(28) H(3) 3.5455 no 3_666
C(28) H(7) 3.5184 no .
C(28) H(8) 3.3107 no .
C(29) H(8) 3.5096 no .
C(29) H(9) 3.5878 no 2_655
C(30) H(4) 3.1321 no 3_666
C(30) H(15) 3.2879 no .
C(30) H(22) 3.1685 no .
C(30) H(28) 3.2009 no .
H(1) C(12) 2.9833 no 1_545
H(1) C(13) 3.1226 no 1_545
H(1) C(20) 2.9160 no 7_656
H(1) H(6) 3.5801 no 6_646
H(1) H(8) 2.8393 no 1_545
H(1) H(9) 3.0723 no 1_545
H(1) H(12) 3.2970 no 6_646
H(1) H(17) 2.6854 no 7_656
H(1) H(18) 2.7410 no 7_656
H(1) H(19) 2.8217 no 7_656
H(2) N(1) 3.3636 no 6_646
H(2) N(2) 3.0819 no 6_646
H(2) N(3) 3.5961 no 6_646
H(2) C(11) 3.3212 no 1_545
H(2) C(12) 3.4013 no 1_545
H(2) C(16) 3.4354 no 1_545
H(2) H(6) 2.8819 no 6_646
H(2) H(7) 3.3827 no 1_545
H(2) H(8) 3.5149 no 1_545
H(2) H(12) 3.5514 no 6_646
H(2) H(13) 2.5085 no 1_545
H(2) H(19) 3.5640 no 7_656
H(3) Cl(1) 2.8792 no 6_646
H(3) N(1) 3.5675 no 6_646
H(3) N(3) 3.4277 no 6_646
H(3) C(8) 3.3949 no 6_646
H(3) C(9) 3.2772 no 6_646
H(3) C(27) 3.2608 no 3_666
H(3) C(28) 3.5455 no 3_666
H(3) H(11) 3.1289 no 6_646
H(4) Cl(4) 3.2782 no 3_666
H(4) C(20) 3.5563 no 4_565
H(4) C(22) 3.2247 no 4_565
H(4) C(26) 3.2842 no 3_666
H(4) C(30) 3.1321 no 3_666
H(4) H(19) 2.9386 no 4_565
H(4) H(21) 2.5774 no 4_565
H(4) H(27) 2.6373 no 3_666
H(4) H(28) 3.0633 no 3_666
H(5) C(10) 3.5266 no 6_646
H(5) C(14) 3.2964 no 6_646
H(5) C(15) 2.8494 no 6_646
H(5) H(10) 2.9398 no 4_565
H(5) H(10) 3.3775 no 6_646
H(5) H(11) 2.6010 no 6_646
H(5) H(21) 2.7791 no 4_565
H(6) C(3) 3.5299 no 6_656
H(6) C(10) 3.5461 no 6_646
H(6) C(14) 3.4022 no 6_646
H(6) C(15) 3.2418 no 6_646
H(6) C(20) 3.1145 no 4_565
H(6) H(1) 3.5801 no 6_656
H(6) H(2) 2.8819 no 6_656
H(6) H(11) 3.4336 no 6_646
H(6) H(13) 3.5292 no 6_646
H(6) H(17) 2.9176 no 4_565
H(6) H(19) 2.5025 no 4_565
H(6) H(21) 3.0691 no 4_565
H(7) Cl(3) 3.3619 no .
H(7) Cl(3) 3.0412 no 3_676
H(7) C(28) 3.5184 no .
H(7) H(2) 3.3827 no 1_565
H(7) H(24) 3.2602 no 3_666
H(7) H(25) 3.4108 no 3_666
H(8) Cl(2) 3.3893 no .
H(8) Cl(3) 3.0458 no .
H(8) C(2) 3.3561 no 1_565
H(8) C(28) 3.3107 no .
H(8) C(29) 3.5096 no .
H(8) H(1) 2.8393 no 1_565
H(8) H(2) 3.5149 no 1_565
H(8) H(16) 2.8469 no 1_565
H(9) Cl(1) 3.2965 no 7_666
H(9) Cl(2) 3.3542 no 2_655
H(9) C(21) 3.3827 no 1_565
H(9) C(27) 3.3283 no 2_655
H(9) C(29) 3.5878 no 2_655
H(9) H(1) 3.0723 no 1_565
H(9) H(16) 3.4455 no 1_565
H(9) H(17) 2.8808 no 7_666
H(9) H(20) 2.5551 no 1_565
H(10) Cl(1) 3.2212 no 7_666
H(10) C(14) 3.4647 no 7_666
H(10) C(15) 3.3021 no 7_666
H(10) H(5) 2.9398 no 4_564
H(10) H(5) 3.3775 no 6_656
H(10) H(10) 2.9406 no 7_666
H(10) H(11) 2.6120 no 7_666
H(10) H(17) 3.0729 no 7_666
H(10) H(21) 3.4724 no 7_666
H(11) C(7) 3.3764 no 6_656
H(11) C(14) 3.5095 no 7_666
H(11) H(3) 3.1289 no 6_656
H(11) H(5) 2.6010 no 6_656
H(11) H(6) 3.4336 no 6_656
H(11) H(10) 2.6120 no 7_666
H(12) Cl(1) 3.0545 no 6_656
H(12) C(1) 2.9964 no 6_656
H(12) C(2) 2.9064 no 6_656
H(12) C(3) 3.0827 no 6_656
H(12) C(4) 3.3240 no 6_656
H(12) C(5) 3.4277 no 6_656
H(12) C(6) 3.2237 no 6_656
H(12) C(20) 3.1814 no 4_565
H(12) H(1) 3.2970 no 6_656
H(12) H(2) 3.5514 no 6_656
H(12) H(18) 2.9827 no 4_565
H(12) H(19) 2.5273 no 4_565
H(13) C(3) 3.3483 no 1_565
H(13) C(5) 3.3931 no 6_656
H(13) C(6) 3.4663 no 6_656
H(13) H(2) 2.5085 no 1_565
H(13) H(6) 3.5292 no 6_656
H(14) Cl(2) 3.3916 no 3_676
H(14) Cl(3) 3.4564 no 3_676
H(14) C(26) 3.4304 no 3_666
H(14) H(19) 3.2141 no 4_565
H(14) H(24) 3.3312 no 3_666
H(14) H(25) 3.1783 no 3_666
H(14) H(26) 3.0694 no 3_666
H(14) H(27) 2.9446 no 3_666
H(15) Cl(4) 3.3162 no .
H(15) Cl(4) 3.2239 no 2_655
H(15) C(30) 3.2879 no .
H(15) H(28) 3.4195 no 2_655
H(16) Cl(2) 3.4445 no 1_545
H(16) C(12) 3.5936 no 1_545
H(16) H(8) 2.8469 no 1_545
H(16) H(9) 3.4455 no 1_545
H(17) C(2) 3.4221 no 7_656
H(17) C(7) 3.5726 no 4_564
H(17) C(13) 3.0791 no 7_666
H(17) C(14) 3.1800 no 7_666
H(17) H(1) 2.6854 no 7_656
H(17) H(6) 2.9176 no 4_564
H(17) H(9) 2.8808 no 7_666
H(17) H(10) 3.0729 no 7_666
H(17) H(18) 3.3127 no 7_656
H(17) H(20) 3.0129 no 7_656
H(18) Cl(1) 2.9373 no 7_656
H(18) C(1) 3.5482 no 7_656
H(18) C(2) 3.2159 no 7_656
H(18) C(19) 3.5351 no 7_656
H(18) C(20) 3.2704 no 7_656
H(18) C(21) 3.3112 no 7_656
H(18) H(1) 2.7410 no 7_656
H(18) H(12) 2.9827 no 4_564
H(18) H(17) 3.3127 no 7_656
H(18) H(18) 2.6465 no 7_656
H(18) H(20) 2.9338 no 7_656
H(19) N(2) 2.8494 no 4_564
H(19) N(3) 3.4711 no 4_564
H(19) C(2) 3.1764 no 7_656
H(19) C(3) 3.5956 no 7_656
H(19) C(7) 3.1363 no 4_564
H(19) C(16) 3.1697 no 4_564
H(19) H(1) 2.8217 no 7_656
H(19) H(2) 3.5640 no 7_656
H(19) H(4) 2.9386 no 4_564
H(19) H(6) 2.5025 no 4_564
H(19) H(12) 2.5273 no 4_564
H(19) H(14) 3.2141 no 4_564
H(19) H(27) 3.2058 no 2_655
H(20) Cl(1) 3.4278 no 7_656
H(20) Cl(2) 3.5850 no 2_645
H(20) C(13) 3.3433 no 1_545
H(20) C(20) 3.4223 no 7_656
H(20) H(9) 2.5551 no 1_545
H(20) H(17) 3.0129 no 7_656
H(20) H(18) 2.9338 no 7_656
H(21) Cl(4) 3.4894 no 2_655
H(21) C(7) 2.9703 no 4_564
H(21) H(4) 2.5774 no 4_564
H(21) H(5) 2.7791 no 4_564
H(21) H(6) 3.0691 no 4_564
H(21) H(10) 3.4724 no 7_666
H(21) H(28) 3.2216 no 2_655
H(22) C(25) 3.4313 no 3_666
H(22) C(30) 3.1685 no .
H(22) H(23) 3.2835 no 3_666
H(22) H(24) 2.7343 no 3_666
H(23) H(22) 3.2835 no 3_666
H(23) H(24) 3.3467 no 3_666
H(24) N(2) 3.5488 no 3_666
H(24) N(3) 3.2840 no 3_666
H(24) C(9) 3.4438 no 3_666
H(24) C(24) 3.5260 no 3_666
H(24) C(25) 3.5032 no 3_666
H(24) H(7) 3.2602 no 3_666
H(24) H(14) 3.3312 no 3_666
H(24) H(22) 2.7343 no 3_666
H(24) H(23) 3.3467 no 3_666
H(24) H(24) 3.1596 no 3_666
H(25) Cl(2) 3.5529 no 1_545
H(25) Cl(3) 3.4510 no 1_545
H(25) H(7) 3.4108 no 3_666
H(25) H(14) 3.1783 no 3_666
H(26) Cl(2) 3.1852 no 1_545
H(26) C(19) 3.4603 no 2_655
H(26) C(21) 3.5416 no 2_655
H(26) H(14) 3.0694 no 3_666
H(27) N(1) 3.4022 no 3_666
H(27) N(2) 2.6412 no 3_666
H(27) N(3) 3.1427 no 3_666
H(27) C(7) 3.4963 no 3_666
H(27) C(16) 3.4425 no 3_666
H(27) H(4) 2.6373 no 3_666
H(27) H(14) 2.9446 no 3_666
H(27) H(19) 3.2058 no 2_655
H(28) Cl(4) 2.9855 no .
H(28) C(17) 3.1920 no 2_655
H(28) C(19) 3.5066 no 2_655
H(28) C(22) 3.0597 no 2_655
H(28) C(30) 3.2009 no .
H(28) H(4) 3.0633 no 3_666
H(28) H(15) 3.4195 no 2_655
H(28) H(21) 3.2216 no 2_655
H(28) H(28) 3.4539 no 2_655

loop_
_geom_torsion_atom_site_label_1
_geom_torsion_atom_site_label_2
_geom_torsion_atom_site_label_3
_geom_torsion_atom_site_label_4
_geom_torsion
_geom_torsion_publ_flag
Cl(1) Ru(1) C(1) C(2) -93.9(3) no
Cl(1) Ru(1) C(1) C(6) 84.95(18) no
Cl(1) Ru(1) C(8) N(1) -88.84(17) no
Cl(1) Ru(1) C(8) C(9) 87.1(3) no
Cl(1) Ru(1) C(17) C(22) 41.16(16) no
Cl(1) Ru(1) C(17) C(23) 173.98(7) no
Cl(1) Ru(1) C(18) C(21) -23.7(3) no
Cl(1) Ru(1) C(18) C(23) -154.95(7) no
Cl(1) Ru(1) C(19) C(20) 9.8(2) no
Cl(1) Ru(1) C(19) C(21) 124.36(10) no
Cl(1) Ru(1) C(19) C(22) -103.76(11) no
Cl(1) Ru(1) C(21) C(18) 165.86(7) no
Cl(1) Ru(1) C(21) C(19) -61.06(11) no
Cl(1) Ru(1) C(22) C(17) -148.37(9) no
Cl(1) Ru(1) C(22) C(19) 78.92(11) no
C(1) Ru(1) C(8) N(1) 0.19(17) no
C(1) Ru(1) C(8) C(9) 176.1(3) no
C(8) Ru(1) C(1) C(2) -179.4(3) no
C(8) Ru(1) C(1) C(6) -0.60(18) no
C(1) Ru(1) C(17) C(22) -157.53(15) no
C(1) Ru(1) C(17) C(23) -24.7(3) no
C(17) Ru(1) C(1) C(2) 100.8(3) no
C(17) Ru(1) C(1) C(6) -80.4(3) no
C(1) Ru(1) C(18) C(21) -109.91(14) no
C(1) Ru(1) C(18) C(23) 118.82(18) no
C(18) Ru(1) C(1) C(2) 51.2(3) no
C(18) Ru(1) C(1) C(6) -130.0(2) no
C(1) Ru(1) C(19) C(20) -77.6(3) no
C(1) Ru(1) C(19) C(21) 36.91(19) no
C(1) Ru(1) C(19) C(22) 168.80(12) no
C(19) Ru(1) C(1) C(2) -5.5(3) no
C(19) Ru(1) C(1) C(6) 173.33(15) no
C(1) Ru(1) C(21) C(18) 73.82(13) no
C(1) Ru(1) C(21) C(19) -153.11(13) no
C(21) Ru(1) C(1) C(2) 15.5(3) no
C(21) Ru(1) C(1) C(6) -165.66(19) no
C(1) Ru(1) C(23) C(17) 164.60(15) no
C(1) Ru(1) C(23) C(18) -66.37(19) no
C(1) Ru(1) C(23) C(24) 50.3(3) no
C(23) Ru(1) C(1) C(2) 85.3(3) no
C(23) Ru(1) C(1) C(6) -95.9(2) no
C(8) Ru(1) C(17) C(22) 128.17(14) no
C(8) Ru(1) C(17) C(23) -99.01(16) no
C(17) Ru(1) C(8) N(1) 143.37(19) no
C(17) Ru(1) C(8) C(9) -40.7(3) no
C(8) Ru(1) C(18) C(21) 176.41(11) no
C(8) Ru(1) C(18) C(23) 45.1(2) no
C(18) Ru(1) C(8) N(1) 79.75(19) no
C(18) Ru(1) C(8) C(9) -104.3(3) no
C(8) Ru(1) C(19) C(20) 90.6(3) no
C(8) Ru(1) C(19) C(21) -154.87(16) no
C(8) Ru(1) C(19) C(22) -23.0(3) no
C(19) Ru(1) C(8) N(1) -170.93(16) no
C(19) Ru(1) C(8) C(9) 5.0(4) no
C(8) Ru(1) C(22) C(17) -59.84(14) no
C(8) Ru(1) C(22) C(19) 167.44(12) no
C(22) Ru(1) C(8) N(1) 174.32(16) no
C(22) Ru(1) C(8) C(9) -9.7(4) no
C(8) Ru(1) C(23) C(17) 85.25(17) no
C(8) Ru(1) C(23) C(18) -145.72(16) no
C(8) Ru(1) C(23) C(24) -29.0(3) no
C(23) Ru(1) C(8) N(1) 105.80(19) no
C(23) Ru(1) C(8) C(9) -78.2(3) no
C(17) Ru(1) C(18) C(21) 100.27(18) no
C(17) Ru(1) C(18) C(23) -31.01(16) no
C(18) Ru(1) C(17) C(22) -101.69(17) no
C(18) Ru(1) C(17) C(23) 31.12(16) no
C(17) Ru(1) C(19) C(20) 142.2(3) no
C(17) Ru(1) C(19) C(21) -103.32(15) no
C(17) Ru(1) C(19) C(22) 28.57(12) no
C(19) Ru(1) C(17) C(22) -28.47(12) no
C(19) Ru(1) C(17) C(23) 104.35(16) no
C(17) Ru(1) C(21) C(18) -67.91(14) no
C(17) Ru(1) C(21) C(19) 65.16(14) no
C(21) Ru(1) C(17) C(22) -64.04(15) no
C(21) Ru(1) C(17) C(23) 68.78(16) no
C(17) Ru(1) C(22) C(17) 0.00(12) no
C(17) Ru(1) C(22) C(19) -132.7(2) no
C(22) Ru(1) C(17) C(22) 0.00(12) no
C(22) Ru(1) C(17) C(23) 132.8(3) no
C(17) Ru(1) C(23) C(17) 0.00(17) no
C(17) Ru(1) C(23) C(18) 129.0(4) no
C(17) Ru(1) C(23) C(24) -114.3(4) no
C(23) Ru(1) C(17) C(22) -132.8(3) no
C(23) Ru(1) C(17) C(23) 0.00(17) no
C(18) Ru(1) C(19) C(20) -143.5(3) no
C(18) Ru(1) C(19) C(21) -28.97(11) no
C(18) Ru(1) C(19) C(22) 102.92(14) no
C(19) Ru(1) C(18) C(21) 27.80(11) no
C(19) Ru(1) C(18) C(23) -103.48(16) no
C(18) Ru(1) C(21) C(18) -0.00(12) no
C(18) Ru(1) C(21) C(19) 133.1(2) no
C(21) Ru(1) C(18) C(21) 0.00(12) no
C(21) Ru(1) C(18) C(23) -131.3(3) no
C(18) Ru(1) C(22) C(17) 67.03(13) no
C(18) Ru(1) C(22) C(19) -65.68(14) no
C(22) Ru(1) C(18) C(21) 63.87(14) no
C(22) Ru(1) C(18) C(23) -67.41(16) no
C(18) Ru(1) C(23) C(17) -129.0(4) no
C(18) Ru(1) C(23) C(18) -0.00(18) no
C(18) Ru(1) C(23) C(24) 116.7(4) no
C(23) Ru(1) C(18) C(21) 131.3(3) no
C(23) Ru(1) C(18) C(23) 0.00(19) no
C(19) Ru(1) C(21) C(18) -133.1(2) no
C(19) Ru(1) C(21) C(19) -0.00(12) no
C(21) Ru(1) C(19) C(20) -114.5(3) no
C(21) Ru(1) C(19) C(21) 0.00(12) no
C(21) Ru(1) C(19) C(22) 131.9(3) no
C(19) Ru(1) C(22) C(17) 132.7(3) no
C(19) Ru(1) C(22) C(19) 0.00(13) no
C(22) Ru(1) C(19) C(20) 113.6(3) no
C(22) Ru(1) C(19) C(21) -131.9(3) no
C(22) Ru(1) C(19) C(22) -0.00(14) no
C(19) Ru(1) C(23) C(17) -64.04(15) no
C(19) Ru(1) C(23) C(18) 64.98(16) no
C(19) Ru(1) C(23) C(24) -178.3(3) no
C(23) Ru(1) C(19) C(20) 179.2(3) no
C(23) Ru(1) C(19) C(21) -66.30(13) no
C(23) Ru(1) C(19) C(22) 65.59(13) no
C(21) Ru(1) C(22) C(17) 104.01(15) no
C(21) Ru(1) C(22) C(19) -28.70(13) no
C(22) Ru(1) C(21) C(18) -104.00(14) no
C(22) Ru(1) C(21) C(19) 29.08(12) no
C(21) Ru(1) C(23) C(17) -99.44(19) no
C(21) Ru(1) C(23) C(18) 29.59(15) no
C(21) Ru(1) C(23) C(24) 146.3(3) no
C(23) Ru(1) C(21) C(18) -29.89(12) no
C(23) Ru(1) C(21) C(19) 103.19(15) no
C(22) Ru(1) C(23) C(17) -28.23(14) no
C(22) Ru(1) C(23) C(18) 100.80(19) no
C(22) Ru(1) C(23) C(24) -142.5(3) no
C(23) Ru(1) C(22) C(17) 29.12(12) no
C(23) Ru(1) C(22) C(19) -103.60(14) no
C(29) Cl(4) C(30) C(28) 11.3(17) no
C(29) Cl(4) C(30) C(29) 0.0(13) no
C(30) Cl(4) C(29) C(27) -88(5) no
C(30) Cl(4) C(29) C(28) -10.8(14) no
C(30) Cl(4) C(29) C(30) 0.0(10) no
N(2) N(1) C(6) C(1) -177.6(3) no
N(2) N(1) C(6) C(5) 1.9(5) no
C(6) N(1) N(2) N(3) 177.1(3) no
N(2) N(1) C(8) Ru(1) 177.52(19) no
N(2) N(1) C(8) C(9) 0.2(3) no
C(8) N(1) N(2) N(3) 0.2(3) no
C(6) N(1) C(8) Ru(1) 0.2(4) no
C(6) N(1) C(8) C(9) -177.1(3) no
C(8) N(1) C(6) C(1) -0.7(4) no
C(8) N(1) C(6) C(5) 178.8(3) no
N(1) N(2) N(3) C(9) -0.4(3) no
N(1) N(2) N(3) C(16) -175.0(2) no
N(2) N(3) C(9) C(8) 0.5(4) no
N(2) N(3) C(9) C(10) -176.6(3) no
C(16) N(3) C(9) C(8) 174.3(3) no
C(16) N(3) C(9) C(10) -2.8(5) no
Ru(1) C(1) C(2) C(3) 178.19(18) no
Ru(1) C(1) C(6) N(1) 0.9(3) no
Ru(1) C(1) C(6) C(5) -178.59(19) no
C(2) C(1) C(6) N(1) 179.8(3) no
C(2) C(1) C(6) C(5) 0.4(5) no
C(6) C(1) C(2) C(3) -0.6(5) no
C(1) C(2) C(3) C(4) 0.1(5) no
C(2) C(3) C(4) C(5) 0.8(5) no
C(3) C(4) C(5) C(6) -1.0(5) no
C(3) C(4) C(5) C(7) 179.3(3) no
C(4) C(5) C(6) N(1) -178.9(3) no
C(4) C(5) C(6) C(1) 0.5(5) no
C(7) C(5) C(6) N(1) 0.7(5) no
C(7) C(5) C(6) C(1) -179.9(3) no
Ru(1) C(8) C(9) N(3) -176.7(3) no
Ru(1) C(8) C(9) C(10) 0.3(5) no
N(1) C(8) C(9) N(3) -0.4(3) no
N(1) C(8) C(9) C(10) 176.5(3) no
N(3) C(9) C(10) C(11) -47.6(4) no
N(3) C(9) C(10) C(15) 134.7(3) no
C(8) C(9) C(10) C(11) 136.0(3) no
C(8) C(9) C(10) C(15) -41.7(4) no
C(9) C(10) C(11) C(12) -178.94(18) no
C(9) C(10) C(15) C(14) 178.85(18) no
C(11) C(10) C(15) C(14) 1.0(4) no
C(15) C(10) C(11) C(12) -1.2(4) no
C(10) C(11) C(12) C(13) 1.1(4) no
C(11) C(12) C(13) C(14) -0.8(4) no
C(12) C(13) C(14) C(15) 0.6(4) no
C(13) C(14) C(15) C(10) -0.7(4) no
Ru(1) C(17) C(22) Ru(1) 0.0 no
Ru(1) C(17) C(22) C(19) 54.52(18) no
Ru(1) C(17) C(23) Ru(1) 0.0 no
Ru(1) C(17) C(23) C(18) -55.35(16) no
Ru(1) C(17) C(23) C(24) 127.3(3) no
C(22) C(17) C(23) Ru(1) 56.3(3) no
C(22) C(17) C(23) C(18) 0.9(4) no
C(22) C(17) C(23) C(24) -176.4(2) no
C(23) C(17) C(22) Ru(1) -54.6(3) no
C(23) C(17) C(22) C(19) -0.0(4) no
Ru(1) C(18) C(21) Ru(1) -0.0 no
Ru(1) C(18) C(21) C(19) -53.35(18) no
Ru(1) C(18) C(23) Ru(1) -0.0 no
Ru(1) C(18) C(23) C(17) 56.08(17) no
Ru(1) C(18) C(23) C(24) -126.6(3) no
C(21) C(18) C(23) Ru(1) -59.0(2) no
C(21) C(18) C(23) C(17) -2.9(4) no
C(21) C(18) C(23) C(24) 174.4(2) no
C(23) C(18) C(21) Ru(1) 57.3(2) no
C(23) C(18) C(21) C(19) 4.0(4) no
Ru(1) C(19) C(21) Ru(1) 0.0 no
Ru(1) C(19) C(21) C(18) 50.58(18) no
Ru(1) C(19) C(22) Ru(1) 0.0 no
Ru(1) C(19) C(22) C(17) -52.70(19) no
C(20) C(19) C(21) Ru(1) 124.3(3) no
C(20) C(19) C(21) C(18) 174.9(2) no
C(20) C(19) C(22) Ru(1) -124.1(3) no
C(20) C(19) C(22) C(17) -176.8(2) no
C(21) C(19) C(22) Ru(1) 53.8(3) no
C(21) C(19) C(22) C(17) 1.1(4) no
C(22) C(19) C(21) Ru(1) -53.5(3) no
C(22) C(19) C(21) C(18) -2.9(4) no
Ru(1) C(23) C(24) C(25) -56.8(4) no
Ru(1) C(23) C(24) C(26) 177.90(18) no
C(17) C(23) C(24) C(25) -148.1(3) no
C(17) C(23) C(24) C(26) 86.6(3) no
C(18) C(23) C(24) C(25) 34.7(4) no
C(18) C(23) C(24) C(26) -90.6(3) no
Cl(2) C(27) C(28) Cl(3) 60.4(12) no
Cl(2) C(27) C(28) C(29) -83.5(10) no
Cl(2) C(27) C(28) C(30) -112.8(10) no
Cl(2) C(27) C(29) Cl(4) -146(5) no
Cl(2) C(27) C(29) C(28) 121.0(9) no
Cl(2) C(27) C(29) C(30) 147.0(14) no
C(28) C(27) C(29) Cl(4) 93(5) no
C(28) C(27) C(29) C(28) 0.0(5) no
C(28) C(27) C(29) C(30) 26.0(12) no
C(29) C(27) C(28) Cl(3) 143.9(16) no
C(29) C(27) C(28) C(29) -0.0(15) no
C(29) C(27) C(28) C(30) -29.3(17) no
Cl(3) C(28) C(29) Cl(4) 167.9(9) no
Cl(3) C(28) C(29) C(27) -51.5(18) no
Cl(3) C(28) C(29) C(30) 157.1(12) no
Cl(3) C(28) C(30) Cl(4) -152(3) no
Cl(3) C(28) C(30) C(29) -140(3) no
C(27) C(28) C(29) Cl(4) -141(3) no
C(27) C(28) C(29) C(27) 0.0(5) no
C(27) C(28) C(29) C(30) -151.5(15) no
C(27) C(28) C(30) Cl(4) 13(3) no
C(27) C(28) C(30) C(29) 24.7(11) no
C(29) C(28) C(30) Cl(4) -11.9(17) no
C(29) C(28) C(30) C(29) -0.0(12) no
C(30) C(28) C(29) Cl(4) 10.8(14) no
C(30) C(28) C(29) C(27) 151.5(16) no
C(30) C(28) C(29) C(30) 0.0(9) no
Cl(4) C(29) C(30) Cl(4) 0.0(3) no
Cl(4) C(29) C(30) C(28) -167.8(17) no
C(27) C(29) C(30) Cl(4) 139(2) no
C(27) C(29) C(30) C(28) -28.9(15) no
C(28) C(29) C(30) Cl(4) 167.8(17) no
C(28) C(29) C(30) C(28) -0.0(5) no
